data_7201172
loop_
_publ_author_name
'Balasubramanian, Vimalkumar'
'Ezhevskaya, Maria'
'Moons, Hans'
'Neuburger, Markus'
'Cristescu, Carol'
'Van Doorslaer, Sabine'
'Palivan, Cornelia'

_publ_section_title
;
 Structural characterization of a highly active superoxide-dismutase
 mimic
;
_journal_issue 31
_journal_name_full 'Physical Chemistry Chemical Physics'
_journal_page_first 6778
_journal_page_last 6787
_journal_paper_doi 10.1039/b905593b
_journal_volume 11
_journal_year 2009
_chemical_formula_moiety 'C20 H16 Cl2 Cu2 N10 O6, 4(C2 H6 O S)'
_chemical_formula_sum 'C28 H40 Cl2 Cu2 N10 O10 S4'
_chemical_formula_weight 1002.95
_space_group_IT_number 2
_symmetry_cell_setting triclinic
_symmetry_space_group_name_Hall '-P 1'
_symmetry_space_group_name_H-M 'P -1'
_atom_sites_solution_hydrogens geom
_atom_sites_solution_primary direct
_audit_creation_date 09-02-10
_audit_creation_method CRYSTALS_ver_12.86
_cell_angle_alpha 111.339(2)
_cell_angle_beta 97.147(2)
_cell_angle_gamma 99.073(2)
_cell_formula_units_Z 1
_cell_length_a 8.2044(5)
_cell_length_b 10.5939(6)
_cell_length_c 12.6014(7)
_cell_measurement_reflns_used 1516
_cell_measurement_temperature 123
_cell_measurement_theta_max 26
_cell_measurement_theta_min 4
_cell_volume 987.54(10)
_computing_cell_refinement 'DENZO/SCALEPACK (Otwinowski & Minor, 1997)'
_computing_data_collection 'COLLECT (Nonius, 1997-2001).'
_computing_data_reduction 'DENZO/SCALEPACK (Otwinowski & Minor, 1997)'
_computing_molecular_graphics 'CAMERON (Watkin et al., 1996)'
_computing_publication_material 'CRYSTALS (Betteridge et al., 2003)'
_computing_structure_refinement 'CRYSTALS (Betteridge et al., 2003)'
_computing_structure_solution 'SIR92 (Altomare et al., 1994)'
_diffrn_ambient_temperature 123
_diffrn_measured_fraction_theta_full 0.961
_diffrn_measured_fraction_theta_max 0.959
_diffrn_measurement_device 'Nonius KappaCCD'
_diffrn_measurement_device_type Area
_diffrn_measurement_method '\f & \w scans'
_diffrn_radiation_monochromator graphite
_diffrn_radiation_type 'Mo K\a'
_diffrn_radiation_wavelength 0.71073
_diffrn_reflns_av_R_equivalents 0.033
_diffrn_reflns_limit_h_max 10
_diffrn_reflns_limit_h_min -10
_diffrn_reflns_limit_k_max 9
_diffrn_reflns_limit_k_min -13
_diffrn_reflns_limit_l_max 15
_diffrn_reflns_limit_l_min -15
_diffrn_reflns_number 6570
_diffrn_reflns_theta_full 25.001
_diffrn_reflns_theta_max 26.597
_diffrn_reflns_theta_min 2.163
_diffrn_standards_number 0
_exptl_absorpt_coefficient_mu 1.490
_exptl_absorpt_correction_T_max 0.99
_exptl_absorpt_correction_T_min 0.89
_exptl_absorpt_correction_type multi-scan
_exptl_absorpt_process_details 'DENZO/SCALEPACK (Otwinowski & Minor, 1997)'
_exptl_crystal_colour green
_exptl_crystal_density_diffrn 1.686
_exptl_crystal_density_method 'not measured'
_exptl_crystal_description plate
_exptl_crystal_F_000 514
_exptl_crystal_size_max 0.12
_exptl_crystal_size_mid 0.08
_exptl_crystal_size_min 0.01
_refine_diff_density_max 0.77
_refine_diff_density_min -0.47
_refine_ls_extinction_method None
_refine_ls_goodness_of_fit_ref 1.1069
_refine_ls_hydrogen_treatment constr
_refine_ls_matrix_type full
_refine_ls_number_parameters 253
_refine_ls_number_reflns 2607
_refine_ls_number_restraints 59
_refine_ls_R_factor_all 0.0788
_refine_ls_R_factor_gt 0.0421
_refine_ls_shift/su_max 0.000269
_refine_ls_structure_factor_coef F
_refine_ls_weighting_details
;
Method, part 1, Chebychev polynomial, (Watkin, 1994, Prince, 1982)
[weight] = 1.0/[A~0~*T~0~(x)+A~1~*T~1~(x) ... +A~n-1~]*T~n-1~(x)]
where A~i~ are the Chebychev coefficients listed below and x= Fcalc/Fmax
Method = Robust Weighting (Prince, 1982)
W = [weight] * [1-(deltaF/6*sigmaF)^2^]^2^
A~i~ are:
0.262 0.108 0.139
;
_refine_ls_weighting_scheme calc
_refine_ls_wR_factor_all 0.0623
_refine_ls_wR_factor_gt 0.0377
_refine_ls_wR_factor_ref 0.0365
_reflns_limit_h_max 10
_reflns_limit_h_min -10
_reflns_limit_k_max 12
_reflns_limit_k_min -13
_reflns_limit_l_max 15
_reflns_limit_l_min 0
_reflns_number_gt 2725
_reflns_number_total 3974
_reflns_threshold_expression I>2.0\s(I)
_oxford_diffrn_Wilson_B_factor 1.31
_oxford_diffrn_Wilson_scale 55.47
_oxford_refine_ls_r_factor_ref 0.0387
_oxford_refine_ls_scale 0.1365(2)
_oxford_reflns_number_all 3950
_oxford_reflns_threshold_expression_ref I>2.5\s(I)
_cod_data_source_file b905593b.txt
_cod_data_source_block cul1_123k
_cod_depositor_comments
;
The following automatic conversions were performed:
'_symmetry_cell_setting' value 'Triclinic' changed to 'triclinic'
according to '/home/saulius/struct/CIF-dictionaries/cif_core.dic'
dictionary named 'cif_core.dic' version 2.4.1 from 2010-06-29.

Automatic conversion script
Id: cif_fix_enum 1527 2010-12-29 10:47:43Z saulius 
;
_cod_original_sg_symbol_H-M 'P -1 '
_cod_database_code 7201172

loop_
_symmetry_equiv_pos_as_xyz
x,y,z
-x,-y,-z

loop_
_atom_site_label
_atom_site_type_symbol
_atom_site_fract_x
_atom_site_fract_y
_atom_site_fract_z
_atom_site_U_iso_or_equiv
_atom_site_occupancy
_atom_site_adp_type
_atom_site_refinement_flags_posn
_atom_site_refinement_flags_adp
_atom_site_refinement_flags_occupancy
_atom_site_disorder_assembly
_atom_site_disorder_group
_oxford_atom_site_special_shape
_atom_site_attached_hydrogens
Cu1 Cu 0.69298(6) 0.45585(5) 0.48457(4) 0.0156 1.0000 Uani . . . . . . .
Cl1 Cl 0.60580(11) 0.65523(9) 0.49221(8) 0.0175 1.0000 Uani . . . . . . .
S1 S 0.43496(14) 0.16161(12) -0.22550(9) 0.0291 1.0000 Uani D . . . . . .
S2 S 1.10638(13) -0.02127(11) 0.24537(9) 0.0241 1.0000 Uani D . . . . . .
O1 O 0.7730(3) 0.5233(3) 0.6476(2) 0.0188 1.0000 Uani . . . . . . .
O2 O 0.7733(3) 0.1048(3) 0.0978(2) 0.0228 1.0000 Uani . . . . . . .
O3 O 0.3692(3) 0.3414(3) 0.0568(2) 0.0260 1.0000 Uani . . . . . . .
O4 O 0.5215(4) 0.0901(3) -0.1581(3) 0.0334 1.0000 Uani . . . . . . .
O5 O 0.9792(4) 0.0352(3) 0.3169(2) 0.0259 1.0000 Uani . . . . . . .
N1 N 0.8464(4) 0.3277(3) 0.4535(3) 0.0160 1.0000 Uani D . . . . . .
N2 N 0.8299(4) 0.2459(3) 0.3366(3) 0.0180 1.0000 Uani D . . . . . .
N3 N 0.5659(4) 0.2173(3) 0.0764(3) 0.0199 1.0000 Uani D . . . . . .
N4 N 0.5036(4) 0.3817(3) 0.2381(3) 0.0181 1.0000 Uani D . . . . . .
N5 N 0.6220(4) 0.3571(3) 0.3120(3) 0.0163 1.0000 Uani D . . . . . .
C1 C 0.9001(4) 0.4948(4) 0.7028(3) 0.0161 1.0000 Uani D . . . . . .
C2 C 0.9488(4) 0.5683(4) 0.8249(3) 0.0162 1.0000 Uani D . . . . . .
C3 C 1.0773(4) 0.5423(3) 0.8894(3) 0.0172 1.0000 Uani D . . . . . .
C4 C 1.1658(4) 0.4416(4) 0.8368(3) 0.0190 1.0000 Uani D . . . . . .
C5 C 1.1217(4) 0.3679(4) 0.7184(3) 0.0212 1.0000 Uani D . . . . . .
C6 C 0.9904(4) 0.3925(4) 0.6496(3) 0.0160 1.0000 Uani D . . . . . .
C7 C 0.9588(4) 0.3130(4) 0.5269(3) 0.0163 1.0000 Uani D . . . . . .
C8 C 0.7095(5) 0.2665(4) 0.2666(3) 0.0170 1.0000 Uani D . . . . . .
C9 C 0.6879(4) 0.1857(4) 0.1390(3) 0.0166 1.0000 Uani D . . . . . .
C10 C 0.4719(5) 0.3169(4) 0.1207(3) 0.0196 1.0000 Uani D . . . . . .
C11 C 0.5938(7) 0.3001(6) -0.2175(5) 0.0474 1.0000 Uani D . . . . . .
C12 C 0.4176(7) 0.0567(6) -0.3713(4) 0.0403 1.0000 Uani D . . . . . .
C13 C 0.9889(6) -0.1351(4) 0.1049(4) 0.0299 1.0000 Uani D . . . . . .
C14 C 1.1997(5) 0.1130(5) 0.2051(4) 0.0269 1.0000 Uani D . . . . . .
H2 H 0.8782 0.1759 0.3137 0.0244 1.0000 Uiso DR . . . . . .
H3 H 0.5476 0.1737 0.0008 0.0214 1.0000 Uiso DR . . . . . .
H4 H 0.4328 0.4284 0.2693 0.0212 1.0000 Uiso DR . . . . . .
H21 H 0.8918 0.6362 0.8621 0.0194 1.0000 Uiso DR . . . . . .
H31 H 1.1060 0.5931 0.9703 0.0194 1.0000 Uiso DR . . . . . .
H41 H 1.2538 0.4254 0.8810 0.0243 1.0000 Uiso DR . . . . . .
H51 H 1.1792 0.2975 0.6817 0.0259 1.0000 Uiso DR . . . . . .
H71 H 1.0228 0.2459 0.4976 0.0205 1.0000 Uiso DR . . . . . .
H111 H 0.6913 0.2638 -0.2376 0.0691 1.0000 Uiso DR . . . . . .
H112 H 0.5507 0.3371 -0.2724 0.0691 1.0000 Uiso DR . . . . . .
H113 H 0.6182 0.3701 -0.1396 0.0691 1.0000 Uiso DR . . . . . .
H121 H 0.3319 -0.0250 -0.3900 0.0632 1.0000 Uiso DR . . . . . .
H122 H 0.3889 0.1064 -0.4189 0.0630 1.0000 Uiso DR . . . . . .
H123 H 0.5234 0.0317 -0.3826 0.0625 1.0000 Uiso DR . . . . . .
H131 H 0.9109 -0.0891 0.0796 0.0411 1.0000 Uiso DR . . . . . .
H132 H 0.9305 -0.2172 0.1096 0.0410 1.0000 Uiso DR . . . . . .
H133 H 1.0667 -0.1565 0.0533 0.0407 1.0000 Uiso DR . . . . . .
H141 H 1.2754 0.0787 0.1543 0.0434 1.0000 Uiso DR . . . . . .
H142 H 1.2593 0.1916 0.2744 0.0430 1.0000 Uiso DR . . . . . .
H143 H 1.1132 0.1400 0.1659 0.0427 1.0000 Uiso DR . . . . . .

loop_
_atom_site_aniso_label
_atom_site_aniso_U_11
_atom_site_aniso_U_22
_atom_site_aniso_U_33
_atom_site_aniso_U_23
_atom_site_aniso_U_13
_atom_site_aniso_U_12
Cu1 0.0155(2) 0.0174(3) 0.0122(2) 0.00269(19) 0.00027(17) 0.00882(19)
Cl1 0.0166(4) 0.0171(5) 0.0186(4) 0.0064(4) 0.0023(3) 0.0057(4)
S1 0.0321(6) 0.0336(6) 0.0205(5) 0.0083(5) 0.0030(4) 0.0114(5)
S2 0.0310(5) 0.0232(6) 0.0220(5) 0.0082(4) 0.0089(4) 0.0156(5)
O1 0.0184(13) 0.0214(15) 0.0150(13) 0.0033(11) 0.0001(10) 0.0119(11)
O2 0.0221(14) 0.0291(17) 0.0165(13) 0.0044(12) 0.0069(11) 0.0124(12)
O3 0.0257(15) 0.0373(18) 0.0152(13) 0.0080(13) 0.0005(11) 0.0159(13)
O4 0.0489(19) 0.0346(19) 0.0205(15) 0.0115(14) 0.0073(13) 0.0182(15)
O5 0.0357(16) 0.0276(17) 0.0200(14) 0.0080(13) 0.0127(12) 0.0198(13)
N1 0.0165(15) 0.0146(17) 0.0125(14) 0.0006(13) 0.0013(12) 0.0035(13)
N2 0.0198(16) 0.0215(18) 0.0101(14) 0.0013(13) 0.0016(12) 0.0104(14)
N3 0.0187(15) 0.0266(19) 0.0093(14) 0.0010(14) 0.0026(12) 0.0062(14)
N4 0.0164(15) 0.0254(19) 0.0138(15) 0.0069(14) 0.0015(12) 0.0113(14)
N5 0.0146(15) 0.0198(17) 0.0135(15) 0.0042(13) 0.0035(12) 0.0066(13)
C1 0.0139(16) 0.015(2) 0.0188(18) 0.0058(16) 0.0046(14) 0.0036(15)
C2 0.0192(18) 0.014(2) 0.0144(17) 0.0042(15) 0.0019(14) 0.0073(15)
C3 0.0224(19) 0.014(2) 0.0107(17) 0.0023(15) 0.0007(14) 0.0015(15)
C4 0.0160(17) 0.025(2) 0.0173(18) 0.0113(17) -0.0018(14) 0.0056(16)
C5 0.0220(19) 0.022(2) 0.0208(19) 0.0067(17) 0.0059(16) 0.0108(17)
C6 0.0125(17) 0.017(2) 0.0177(18) 0.0054(16) 0.0017(14) 0.0064(15)
C7 0.0157(17) 0.017(2) 0.0141(17) 0.0033(15) 0.0024(14) 0.0055(15)
C8 0.0177(18) 0.016(2) 0.0167(18) 0.0057(16) 0.0038(14) 0.0028(15)
C9 0.0149(17) 0.018(2) 0.0118(16) 0.0024(15) 0.0009(14) 0.0010(15)
C10 0.0176(18) 0.026(2) 0.0148(18) 0.0078(17) 0.0052(15) 0.0040(16)
C11 0.049(3) 0.035(3) 0.053(3) 0.022(3) -0.011(3) 0.003(2)
C12 0.055(3) 0.038(3) 0.028(2) 0.016(2) 0.004(2) 0.009(2)
C13 0.040(2) 0.018(2) 0.024(2) -0.0006(18) 0.0133(19) 0.0017(19)
C14 0.025(2) 0.025(2) 0.030(2) 0.0085(19) 0.0061(17) 0.0055(18)

loop_
_atom_type_symbol
_atom_type_scat_dispersion_real
_atom_type_scat_dispersion_imag
_atom_type_scat_Cromer_Mann_a1
_atom_type_scat_Cromer_Mann_b1
_atom_type_scat_Cromer_Mann_a2
_atom_type_scat_Cromer_Mann_b2
_atom_type_scat_Cromer_Mann_a3
_atom_type_scat_Cromer_Mann_b3
_atom_type_scat_Cromer_Mann_a4
_atom_type_scat_Cromer_Mann_b4
_atom_type_scat_Cromer_Mann_c
_atom_type_scat_source
C 0.0033 0.0016 2.3100 20.8439 1.0200 10.2075 1.5886 0.5687 0.8650 51.6512 0.2156 'International Tables Vol C 4.2.6.8 and 6.1.1.4'
H 0.0000 0.0000 0.4930 10.5109 0.3229 26.1257 0.1402 3.1424 0.0408 57.7998 0.0030 'International Tables Vol C 4.2.6.8 and 6.1.1.4'
N 0.0061 0.0033 12.2126 0.0057 3.1322 9.8933 2.0125 28.9975 1.1663 0.5826 -11.5290 'International Tables Vol C 4.2.6.8 and 6.1.1.4'
O 0.0106 0.0060 3.0485 13.2771 2.2868 5.7011 1.5463 0.3239 0.8670 32.9089 0.2508 'International Tables Vol C 4.2.6.8 and 6.1.1.4'
Cu 0.3201 1.2651 13.3380 3.5828 7.1676 0.2470 5.6158 11.3966 1.6735 64.8126 1.1910 'International Tables Vol C 4.2.6.8 and 6.1.1.4'
Cl 0.1484 0.1585 11.4604 0.0104 7.1964 1.1662 6.2556 18.5194 1.6455 47.7784 -9.5574 'International Tables Vol C 4.2.6.8 and 6.1.1.4'
S 0.1246 0.1234 6.9053 1.4679 5.2034 22.2151 1.4379 0.2536 1.5863 56.1720 0.8669 'International Tables Vol C 4.2.6.8 and 6.1.1.4'

loop_
_geom_angle_atom_site_label_1
_geom_angle_site_symmetry_1
_geom_angle_atom_site_label_2
_geom_angle_site_symmetry_2
_geom_angle_atom_site_label_3
_geom_angle_site_symmetry_3
_geom_angle
_geom_angle_publ_flag
Cl1 2_666 Cu1 . Cl1 . 91.40(3) yes
Cl1 2_666 Cu1 . O1 . 90.49(8) yes
Cl1 . Cu1 . O1 . 94.31(8) yes
Cl1 2_666 Cu1 . N1 . 113.64(9) yes
Cl1 . Cu1 . N1 . 154.16(9) yes
O1 . Cu1 . N1 . 91.90(11) yes
Cl1 2_666 Cu1 . N5 . 89.48(9) yes
Cl1 . Cu1 . N5 . 95.03(9) yes
O1 . Cu1 . N5 . 170.66(12) yes
N1 . Cu1 . N5 . 79.57(12) yes
Cu1 2_666 Cl1 . Cu1 . 88.60(3) yes
O4 . S1 . C11 . 104.8(2) yes
O4 . S1 . C12 . 105.4(2) yes
C11 . S1 . C12 . 97.8(3) yes
O5 . S2 . C13 . 106.33(19) yes
O5 . S2 . C14 . 106.21(18) yes
C13 . S2 . C14 . 97.1(2) yes
Cu1 . O1 . C1 . 127.7(2) yes
Cu1 . N1 . N2 . 113.8(2) yes
Cu1 . N1 . C7 . 128.4(2) yes
N2 . N1 . C7 . 117.8(3) yes
N1 . N2 . C8 . 114.1(3) yes
N1 . N2 . H2 . 121.7 no
C8 . N2 . H2 . 123.0 no
C9 . N3 . C10 . 126.3(3) yes
C9 . N3 . H3 . 116.6 no
C10 . N3 . H3 . 117.1 no
N5 . N4 . C10 . 124.3(3) yes
N5 . N4 . H4 . 116.8 no
C10 . N4 . H4 . 117.7 no
N4 . N5 . Cu1 . 128.0(2) yes
N4 . N5 . C8 . 118.2(3) yes
Cu1 . N5 . C8 . 113.5(2) yes
O1 . C1 . C2 . 118.1(3) yes
O1 . C1 . C6 . 124.9(3) yes
C2 . C1 . C6 . 117.0(3) yes
C1 . C2 . C3 . 121.7(3) yes
C1 . C2 . H21 . 118.8 no
C3 . C2 . H21 . 119.4 no
C2 . C3 . C4 . 121.1(3) yes
C2 . C3 . H31 . 119.4 no
C4 . C3 . H31 . 119.5 no
C3 . C4 . C5 . 118.7(3) yes
C3 . C4 . H41 . 120.6 no
C5 . C4 . H41 . 120.6 no
C4 . C5 . C6 . 121.5(3) yes
C4 . C5 . H51 . 119.6 no
C6 . C5 . H51 . 118.9 no
C1 . C6 . C5 . 119.9(3) yes
C1 . C6 . C7 . 123.3(3) yes
C5 . C6 . C7 . 116.7(3) yes
C6 . C7 . N1 . 123.4(3) yes
C6 . C7 . H71 . 118.7 no
N1 . C7 . H71 . 117.9 no
N2 . C8 . N5 . 119.0(3) yes
N2 . C8 . C9 . 117.3(3) yes
N5 . C8 . C9 . 123.7(3) yes
C8 . C9 . N3 . 112.2(3) yes
C8 . C9 . O2 . 123.0(3) yes
N3 . C9 . O2 . 124.7(3) yes
N3 . C10 . N4 . 115.2(3) yes
N3 . C10 . O3 . 121.3(3) yes
N4 . C10 . O3 . 123.5(3) yes
S1 . C11 . H111 . 108.1 no
S1 . C11 . H112 . 107.6 no
H111 . C11 . H112 . 110.8 no
S1 . C11 . H113 . 108.4 no
H111 . C11 . H113 . 111.5 no
H112 . C11 . H113 . 110.2 no
S1 . C12 . H121 . 107.9 no
S1 . C12 . H122 . 109.8 no
H121 . C12 . H122 . 110.7 no
S1 . C12 . H123 . 108.9 no
H121 . C12 . H123 . 109.9 no
H122 . C12 . H123 . 109.7 no
S2 . C13 . H131 . 108.6 no
S2 . C13 . H132 . 109.0 no
H131 . C13 . H132 . 110.2 no
S2 . C13 . H133 . 107.9 no
H131 . C13 . H133 . 110.5 no
H132 . C13 . H133 . 110.6 no
S2 . C14 . H141 . 108.8 no
S2 . C14 . H142 . 108.9 no
H141 . C14 . H142 . 110.9 no
S2 . C14 . H143 . 108.9 no
H141 . C14 . H143 . 110.1 no
H142 . C14 . H143 . 109.2 no

loop_
_geom_bond_atom_site_label_1
_geom_bond_site_symmetry_1
_geom_bond_atom_site_label_2
_geom_bond_site_symmetry_2
_geom_bond_distance
_geom_bond_publ_flag
Cu1 . Cl1 2_666 2.6454(10) yes
Cu1 . Cl1 . 2.3083(10) yes
Cu1 . O1 . 1.901(3) yes
Cu1 . N1 . 1.963(3) yes
Cu1 . N5 . 2.000(3) yes
S1 . O4 . 1.512(3) yes
S1 . C11 . 1.765(5) yes
S1 . C12 . 1.741(5) yes
S2 . O5 . 1.516(3) yes
S2 . C13 . 1.781(4) yes
S2 . C14 . 1.774(4) yes
O1 . C1 . 1.317(4) yes
O2 . C9 . 1.205(4) yes
O3 . C10 . 1.216(4) yes
N1 . N2 . 1.386(4) yes
N1 . C7 . 1.292(5) yes
N2 . C8 . 1.339(5) yes
N2 . H2 . 0.869 no
N3 . C9 . 1.356(5) yes
N3 . C10 . 1.398(5) yes
N3 . H3 . 0.876 no
N4 . N5 . 1.382(4) yes
N4 . C10 . 1.355(5) yes
N4 . H4 . 0.862 no
N5 . C8 . 1.298(5) yes
C1 . C2 . 1.418(5) yes
C1 . C6 . 1.421(5) yes
C2 . C3 . 1.375(5) yes
C2 . H21 . 0.933 no
C3 . C4 . 1.397(5) yes
C3 . H31 . 0.942 no
C4 . C5 . 1.377(5) yes
C4 . H41 . 0.932 no
C5 . C6 . 1.415(5) yes
C5 . H51 . 0.951 no
C6 . C7 . 1.433(5) yes
C7 . H71 . 0.944 no
C8 . C9 . 1.492(5) yes
C11 . H111 . 0.963 no
C11 . H112 . 0.969 no
C11 . H113 . 0.964 no
C12 . H121 . 0.958 no
C12 . H122 . 0.963 no
C12 . H123 . 0.959 no
C13 . H131 . 0.954 no
C13 . H132 . 0.950 no
C13 . H133 . 0.961 no
C14 . H141 . 0.963 no
C14 . H142 . 0.965 no
C14 . H143 . 0.953 no

loop_
_geom_hbond_atom_site_label_D
_geom_hbond_site_symmetry_D
_geom_hbond_atom_site_label_H
_geom_hbond_site_symmetry_H
_geom_hbond_atom_site_label_A
_geom_hbond_site_symmetry_A
_geom_hbond_angle_DHA
_geom_hbond_distance_DH
_geom_hbond_distance_HA
_geom_hbond_distance_DA
_geom_hbond_publ_flag
N2 . H2 . O5 . 160 0.87 1.83 2.660(6) yes
N3 . H3 . O4 . 176 0.88 1.84 2.714(6) yes
N4 . H4 . O1 2_666 160 0.86 2.13 2.952(6) yes
C2 . H21 . O3 2_666 140 0.93 2.49 3.265(6) yes
C7 . H71 . O5 . 134 0.94 2.48 3.207(6) yes
C13 . H131 . O2 . 155 0.95 2.45 3.338(6) yes
